data_7700778
loop_
_publ_author_name
'Shi, Xing-Xing'
'Chen, Qiu-Jie'
'Chen, Xue-Li'
'Zhang, Yuexing'
'Kurmoo, Mohamedally'
'Zeng, Ming-Hua'

_publ_section_title
;
 Monitoring fragmentation and oligomerization of a di-\m-methoxo bridged
 copper(ii) complex: structure, mass spectrometry, magnetism and DFT
 studies.
;
_journal_issue 34
_journal_name_full 'Dalton transactions (Cambridge, England : 2003)'
_journal_page_first 13094
_journal_page_last 13100
_journal_paper_doi 10.1039/c9dt02890k
_journal_volume 48
_journal_year 2019
_chemical_formula_moiety 'C18 H18 Cl2 Cu2 N4 O2'
_chemical_formula_sum 'C18 H18 Cl2 Cu2 N4 O2'
_chemical_formula_weight 520.34
_space_group_crystal_system triclinic
_space_group_IT_number 2
_space_group_name_Hall '-P 1'
_space_group_name_H-M_alt 'P -1'
_symmetry_space_group_name_Hall '-P 1'
_symmetry_space_group_name_H-M 'P -1'
_atom_sites_solution_hydrogens difmap
_audit_creation_method SHELXL-2014/7
_audit_update_record
;
2019-05-05 deposited with the CCDC.    2019-08-06 downloaded from the CCDC.
;
_cell_angle_alpha 65.742(8)
_cell_angle_beta 77.911(9)
_cell_angle_gamma 84.205(8)
_cell_formula_units_Z 1
_cell_length_a 5.921(3)
_cell_length_b 8.783(5)
_cell_length_c 10.143(6)
_cell_measurement_reflns_used 2290
_cell_measurement_temperature 296(2)
_cell_measurement_theta_max 25.514
_cell_measurement_theta_min 2.4945
_cell_volume 470.2(5)
_computing_structure_refinement 'SHELXL-2014/7 (Sheldrick, 2014)'
_diffrn_ambient_temperature 296(2)
_diffrn_measured_fraction_theta_full 0.993
_diffrn_measured_fraction_theta_max 0.985
_diffrn_measurement_device_type 'CCD area detector'
_diffrn_measurement_method 'phi and omega scans'
_diffrn_radiation_type MoK\a
_diffrn_radiation_wavelength 0.71073
_diffrn_reflns_av_R_equivalents 0.0262
_diffrn_reflns_av_unetI/netI 0.0321
_diffrn_reflns_Laue_measured_fraction_full 0.993
_diffrn_reflns_Laue_measured_fraction_max 0.985
_diffrn_reflns_limit_h_max 7
_diffrn_reflns_limit_h_min -7
_diffrn_reflns_limit_k_max 11
_diffrn_reflns_limit_k_min -11
_diffrn_reflns_limit_l_max 12
_diffrn_reflns_limit_l_min -12
_diffrn_reflns_number 5911
_diffrn_reflns_point_group_measured_fraction_full 0.993
_diffrn_reflns_point_group_measured_fraction_max 0.985
_diffrn_reflns_theta_full 26.000
_diffrn_reflns_theta_max 27.030
_diffrn_reflns_theta_min 2.241
_diffrn_source 'fine-focus sealed tube'
_exptl_absorpt_coefficient_mu 2.569
_exptl_absorpt_correction_T_max 0.7832
_exptl_absorpt_correction_T_min 0.1832
_exptl_absorpt_correction_type multi-scan
_exptl_absorpt_process_details sadabs
_exptl_crystal_colour blue
_exptl_crystal_density_diffrn 1.838
_exptl_crystal_density_method 'not measured'
_exptl_crystal_description strip
_exptl_crystal_F_000 262
_exptl_crystal_size_max 1.000
_exptl_crystal_size_mid 0.200
_exptl_crystal_size_min 0.100
_refine_diff_density_max 0.519
_refine_diff_density_min -0.502
_refine_diff_density_rms 0.121
_refine_ls_extinction_method none
_refine_ls_goodness_of_fit_ref 1.061
_refine_ls_hydrogen_treatment refall
_refine_ls_matrix_type full
_refine_ls_number_parameters 151
_refine_ls_number_reflns 2035
_refine_ls_number_restraints 9
_refine_ls_restrained_S_all 1.062
_refine_ls_R_factor_all 0.0427
_refine_ls_R_factor_gt 0.0353
_refine_ls_shift/su_max 0.001
_refine_ls_shift/su_mean 0.000
_refine_ls_structure_factor_coef Fsqd
_refine_ls_weighting_details 'w=1/[\s^2^(Fo^2^)+(0.0648P)^2^+0.1373P] where P=(Fo^2^+2Fc^2^)/3'
_refine_ls_weighting_scheme calc
_refine_ls_wR_factor_gt 0.0995
_refine_ls_wR_factor_ref 0.1048
_reflns_Friedel_coverage 0.000
_reflns_number_gt 1752
_reflns_number_total 2035
_reflns_threshold_expression 'I > 2\s(I)'
_cod_data_source_file c9dt02890k2.cif
_cod_data_source_block Cu2-296K
_cod_depositor_comments 'Adding full bibliography for 7700777--7700778.cif.'
_cod_database_code 7700778
_shelx_shelxl_version_number 2014/7
_shelx_space_group_comment
;
The symmetry employed for this shelxl refinement is uniquely defined
by the following loop, which should always be used as a source of
symmetry information in preference to the above space-group names.
They are only intended as comments.
;
_shelx_estimated_absorpt_t_min 0.183
_shelx_estimated_absorpt_t_max 0.783

loop_
_space_group_symop_operation_xyz
'x, y, z'
'-x, -y, -z'

loop_
_atom_site_label
_atom_site_type_symbol
_atom_site_fract_x
_atom_site_fract_y
_atom_site_fract_z
_atom_site_U_iso_or_equiv
_atom_site_adp_type
_atom_site_occupancy
_atom_site_site_symmetry_order
_atom_site_calc_flag
_atom_site_refinement_flags_posn
Cu1 Cu 1.13570(6) 0.04357(4) 0.59140(4) 0.03201(17) Uani 1 1 d .
Cl1 Cl 1.16047(15) 0.25918(10) 0.64618(11) 0.0453(2) Uani 1 1 d .
O1 O 1.0876(4) -0.1330(3) 0.5334(3) 0.0403(5) Uani 1 1 d .
N1 N 1.3692(4) -0.1161(3) 0.6850(3) 0.0329(6) Uani 1 1 d .
N2 N 1.5262(4) -0.3694(3) 0.7394(3) 0.0349(6) Uani 1 1 d .
C1 C 1.2265(6) -0.2778(4) 0.5738(4) 0.0368(7) Uani 1 1 d D
H1A H 1.130(4) -0.375(3) 0.627(3) 0.021(7) Uiso 1 1 d D
H1B H 1.325(6) -0.281(5) 0.485(3) 0.057(11) Uiso 1 1 d D
C2 C 1.3760(5) -0.2573(4) 0.6672(3) 0.0306(6) Uani 1 1 d D
H4 H 1.528(5) 0.069(3) 0.800(3) 0.031(9) Uiso 1 1 d D
H5 H 1.811(7) 0.008(5) 0.930(4) 0.062(12) Uiso 1 1 d .
H6 H 1.986(9) -0.277(6) 0.998(5) 0.089(16) Uiso 1 1 d .
C7 C 1.7949(4) -0.3458(2) 0.8943(3) 0.0474(9) Uani 1 1 d DG
C8 C 1.6258(3) -0.2943(2) 0.8076(2) 0.0330(6) Uani 1 1 d G
C3 C 1.5278(3) -0.1351(2) 0.7727(2) 0.0318(6) Uani 1 1 d G
C4 C 1.5991(4) -0.0274(2) 0.8245(3) 0.0388(7) Uani 1 1 d DG
C5 C 1.7682(4) -0.0789(3) 0.9113(3) 0.0440(8) Uani 1 1 d G
C6 C 1.8662(4) -0.2381(3) 0.9461(3) 0.0518(9) Uani 1 1 d G
H7 H 1.866(6) -0.443(3) 0.914(4) 0.047(10) Uiso 1 1 d D
C9 C 1.5870(7) -0.5336(4) 0.7380(5) 0.0454(9) Uani 1 1 d D
H9A H 1.737(4) -0.531(5) 0.681(4) 0.073(14) Uiso 1 1 d D
H9B H 1.474(7) -0.565(6) 0.698(5) 0.097(17) Uiso 1 1 d D
H9C H 1.586(9) -0.615(6) 0.837(3) 0.12(2) Uiso 1 1 d D

loop_
_atom_site_aniso_label
_atom_site_aniso_U_11
_atom_site_aniso_U_22
_atom_site_aniso_U_33
_atom_site_aniso_U_23
_atom_site_aniso_U_13
_atom_site_aniso_U_12
Cu1 0.0347(2) 0.0285(2) 0.0433(3) -0.02023(18) -0.01964(17) 0.00586(15)
Cl1 0.0480(5) 0.0358(4) 0.0699(6) -0.0329(4) -0.0271(4) 0.0066(3)
O1 0.0466(13) 0.0343(12) 0.0589(14) -0.0292(11) -0.0339(11) 0.0137(10)
N1 0.0346(13) 0.0305(13) 0.0433(15) -0.0207(11) -0.0186(11) 0.0066(10)
N2 0.0363(14) 0.0307(13) 0.0450(15) -0.0197(12) -0.0172(11) 0.0077(11)
C1 0.0364(17) 0.0355(17) 0.051(2) -0.0255(15) -0.0225(15) 0.0100(14)
C2 0.0285(14) 0.0299(15) 0.0385(16) -0.0175(13) -0.0113(12) 0.0045(11)
C7 0.051(2) 0.045(2) 0.060(2) -0.0273(18) -0.0331(18) 0.0142(17)
C8 0.0320(15) 0.0314(15) 0.0397(16) -0.0161(13) -0.0130(13) 0.0035(12)
C3 0.0310(15) 0.0324(16) 0.0361(16) -0.0159(13) -0.0114(12) 0.0028(12)
C4 0.0434(18) 0.0342(17) 0.0483(19) -0.0220(15) -0.0186(15) 0.0029(14)
C5 0.048(2) 0.045(2) 0.051(2) -0.0253(17) -0.0218(16) -0.0008(16)
C6 0.051(2) 0.056(2) 0.060(2) -0.0266(19) -0.0323(19) 0.0076(18)
C9 0.051(2) 0.0329(18) 0.068(3) -0.0302(18) -0.0282(19) 0.0128(15)

loop_
_atom_type_symbol
_atom_type_description
_atom_type_scat_dispersion_real
_atom_type_scat_dispersion_imag
_atom_type_scat_source
C C 0.0033 0.0016 'International Tables Vol C Tables 4.2.6.8 and 6.1.1.4'
H H 0.0000 0.0000 'International Tables Vol C Tables 4.2.6.8 and 6.1.1.4'
Cl Cl 0.1484 0.1585 'International Tables Vol C Tables 4.2.6.8 and 6.1.1.4'
Cu Cu 0.3201 1.2651 'International Tables Vol C Tables 4.2.6.8 and 6.1.1.4'
N N 0.0061 0.0033 'International Tables Vol C Tables 4.2.6.8 and 6.1.1.4'
O O 0.0106 0.0060 'International Tables Vol C Tables 4.2.6.8 and 6.1.1.4'

loop_
_geom_angle_atom_site_label_1
_geom_angle_atom_site_label_2
_geom_angle_atom_site_label_3
_geom_angle
_geom_angle_site_symmetry_1
_geom_angle_site_symmetry_3
O1 Cu1 O1 75.20(10) 2_756 .
O1 Cu1 N1 156.37(10) 2_756 .
O1 Cu1 N1 81.59(10) . .
O1 Cu1 Cl1 98.88(7) 2_756 .
O1 Cu1 Cl1 174.03(6) . .
N1 Cu1 Cl1 104.37(8) . .
O1 Cu1 Cu1 37.89(7) 2_756 2_756
O1 Cu1 Cu1 37.31(6) . 2_756
N1 Cu1 Cu1 118.79(8) . 2_756
Cl1 Cu1 Cu1 136.76(3) . 2_756
C1 O1 Cu1 135.47(18) . 2_756
C1 O1 Cu1 119.33(18) . .
Cu1 O1 Cu1 104.80(10) 2_756 .
C2 N1 C3 106.0(2) . .
C2 N1 Cu1 113.2(2) . .
C3 N1 Cu1 140.63(18) . .
C2 N2 C8 106.4(2) . .
C2 N2 C9 127.5(3) . .
C8 N2 C9 126.0(3) . .
O1 C1 C2 105.5(2) . .
O1 C1 H1A 109.8(17) . .
C2 C1 H1A 112.0(17) . .
O1 C1 H1B 108(2) . .
C2 C1 H1B 108(2) . .
H1A C1 H1B 113(3) . .
N1 C2 N2 112.6(3) . .
N1 C2 C1 120.1(3) . .
N2 C2 C1 127.2(3) . .
C8 C7 C6 120.0 . .
C8 C7 H7 122(2) . .
C6 C7 H7 118(2) . .
N2 C8 C7 133.12(16) . .
N2 C8 C3 106.86(16) . .
C7 C8 C3 120.0 . .
N1 C3 C8 108.05(15) . .
N1 C3 C4 131.95(15) . .
C8 C3 C4 120.0 . .
C5 C4 C3 120.0 . .
C5 C4 H4 125(2) . .
C3 C4 H4 115(2) . .
C6 C5 C4 120.0 . .
C6 C5 H5 128(3) . .
C4 C5 H5 112(3) . .
C5 C6 C7 120.0 . .
C5 C6 H6 124(3) . .
C7 C6 H6 116(3) . .
N2 C9 H9A 110(3) . .
N2 C9 H9B 109(3) . .
H9A C9 H9B 111(4) . .
N2 C9 H9C 109(3) . .
H9A C9 H9C 109(4) . .
H9B C9 H9C 109(2) . .

loop_
_geom_bond_atom_site_label_1
_geom_bond_atom_site_label_2
_geom_bond_distance
_geom_bond_site_symmetry_2
Cu1 O1 1.909(2) 2_756
Cu1 O1 1.934(2) .
Cu1 N1 1.961(3) .
Cu1 Cl1 2.2071(13) .
Cu1 Cu1 3.0443(13) 2_756
O1 C1 1.401(4) .
O1 Cu1 1.909(2) 2_756
N1 C2 1.320(4) .
N1 C3 1.377(3) .
N2 C2 1.342(4) .
N2 C8 1.372(3) .
N2 C9 1.456(4) .
C1 C2 1.496(4) .
C1 H1A 0.967(17) .
C1 H1B 0.970(18) .
C7 C8 1.3900 .
C7 C6 1.3900 .
C7 H7 0.880(18) .
C8 C3 1.3900 .
C3 C4 1.3900 .
C4 C5 1.3900 .
C4 H4 0.869(18) .
C5 C6 1.3900 .
C5 H5 0.93(4) .
C6 H6 0.92(5) .
C9 H9A 0.950(19) .
C9 H9B 0.963(18) .
C9 H9C 0.967(19) .

loop_
_geom_torsion_atom_site_label_1
_geom_torsion_atom_site_label_2
_geom_torsion_atom_site_label_3
_geom_torsion_atom_site_label_4
_geom_torsion
_geom_torsion_site_symmetry_1
Cu1 O1 C1 C2 175.3(2) 2_756
Cu1 O1 C1 C2 3.9(3) .
C3 N1 C2 N2 0.9(3) .
Cu1 N1 C2 N2 -176.1(2) .
C3 N1 C2 C1 -178.7(3) .
Cu1 N1 C2 C1 4.3(4) .
C8 N2 C2 N1 -0.7(3) .
C9 N2 C2 N1 -176.4(3) .
C8 N2 C2 C1 179.0(3) .
C9 N2 C2 C1 3.2(5) .
O1 C1 C2 N1 -5.3(4) .
O1 C1 C2 N2 175.2(3) .
C2 N2 C8 C7 -178.4(2) .
C9 N2 C8 C7 -2.6(4) .
C2 N2 C8 C3 0.1(3) .
C9 N2 C8 C3 175.9(3) .
C6 C7 C8 N2 178.3(3) .
C6 C7 C8 C3 0.0 .
C2 N1 C3 C8 -0.8(3) .
Cu1 N1 C3 C8 174.9(2) .
C2 N1 C3 C4 178.23(19) .
Cu1 N1 C3 C4 -6.1(4) .
N2 C8 C3 N1 0.5(2) .
C7 C8 C3 N1 179.2(2) .
N2 C8 C3 C4 -178.7(2) .
C7 C8 C3 C4 0.0 .
N1 C3 C4 C5 -179.0(3) .
C8 C3 C4 C5 0.0 .
C3 C4 C5 C6 0.0 .
C4 C5 C6 C7 0.0 .
C8 C7 C6 C5 0.0 .
